data_1562593
loop_
_publ_author_name
'Liu, Bin-Wen'
'Zhang, Ming-Jian'
'Zhao, Zhong-Yan'
'Zeng, Hui-Yi'
'Zheng, Fa-Kun'
'Guo, Guo-Cong'
'Huang, Jin-Shun'

_publ_section_title
;
 Synthesis, structure, and optical properties of the quaternary
 diamond-like compounds I2--II--IV--VI4 (I=Cu; II=Mg; IV=Si, Ge; VI=S, Se)
;
_journal_name_full 'Journal of Solid State Chemistry'
_journal_page_first 251
_journal_page_last 256
_journal_paper_doi 10.1016/j.jssc.2013.05.039
_journal_volume 204
_journal_year 2013
_chemical_formula_moiety Cu2MgSiS4
_chemical_formula_sum 'Cu2 Mg S4 Si'
_chemical_formula_weight 307.78
_chemical_name_common Cu2MgSiS4
_space_group_IT_number 31
_space_group_name_Hall 'P 2ac -2'
_space_group_name_H-M_alt 'P m n 21'
_symmetry_cell_setting orthorhombic
_symmetry_space_group_name_H-M 'P m n 21'
_atom_sites_solution_hydrogens none
_atom_sites_solution_primary direct
_atom_sites_solution_secondary difmap
_audit_creation_method SHELXL-97
_cell_angle_alpha 90.00
_cell_angle_beta 90.00
_cell_angle_gamma 90.00
_cell_formula_units_Z 2
_cell_length_a 7.563(4)
_cell_length_b 6.448(3)
_cell_length_c 6.179(3)
_cell_measurement_reflns_used 960
_cell_measurement_temperature 293(2)
_cell_measurement_theta_max 27.4778
_cell_measurement_theta_min 2.6934
_cell_volume 301.3(3)
_computing_cell_refinement 'CrystalClear (Rigaku Inc., 2007)'
_computing_data_collection 'CrystalClear (Rigaku Inc., 2007)'
_computing_data_reduction 'CrystalClear (Rigaku Inc., 2007)'
_computing_publication_material 'SHELXL-97 (Sheldrick, 1997)'
_computing_structure_refinement 'SHELXL-97 (Sheldrick, 1997)'
_computing_structure_solution 'SHELXS-97 (Sheldrick, 1990)'
_diffrn_ambient_temperature 293(2)
_diffrn_detector_area_resol_mean 28.5714
_diffrn_measured_fraction_theta_full 0.979
_diffrn_measured_fraction_theta_max 0.979
_diffrn_measurement_device_type 'Rigaku Scxmini CCD'
_diffrn_measurement_method CCD_Profile_fitting
_diffrn_radiation_monochromator graphite
_diffrn_radiation_source 'fine-focus sealed tube'
_diffrn_radiation_type MoK\a
_diffrn_radiation_wavelength 0.71073
_diffrn_reflns_av_R_equivalents 0.0361
_diffrn_reflns_av_sigmaI/netI 0.0270
_diffrn_reflns_limit_h_max 9
_diffrn_reflns_limit_h_min -9
_diffrn_reflns_limit_k_max 7
_diffrn_reflns_limit_k_min -7
_diffrn_reflns_limit_l_max 7
_diffrn_reflns_limit_l_min -7
_diffrn_reflns_number 1830
_diffrn_reflns_theta_full 25.49
_diffrn_reflns_theta_max 25.49
_diffrn_reflns_theta_min 3.16
_exptl_absorpt_coefficient_mu 8.604
_exptl_absorpt_correction_T_max 1.0000
_exptl_absorpt_correction_T_min 0.3828
_exptl_absorpt_correction_type multi-scan
_exptl_crystal_colour 'Dark red'
_exptl_crystal_density_diffrn 3.392
_exptl_crystal_density_method 'not measured'
_exptl_crystal_description needle
_exptl_crystal_F_000 296
_exptl_crystal_size_max 0.13
_exptl_crystal_size_mid 0.06
_exptl_crystal_size_min 0.04
_refine_diff_density_max 0.800
_refine_diff_density_min -0.591
_refine_diff_density_rms 0.174
_refine_ls_abs_structure_details 'Flack H D (1983), Acta Cryst. A39, 876-881'
_refine_ls_abs_structure_Flack 0.00(6)
_refine_ls_extinction_coef 0.005(2)
_refine_ls_extinction_expression Fc^*^=kFc[1+0.001xFc^2^\l^3^/sin(2\q)]^-1/4^
_refine_ls_extinction_method SHELXL
_refine_ls_goodness_of_fit_ref 1.035
_refine_ls_hydrogen_treatment none
_refine_ls_matrix_type full
_refine_ls_number_parameters 45
_refine_ls_number_reflns 572
_refine_ls_number_restraints 1
_refine_ls_restrained_S_all 1.034
_refine_ls_R_factor_all 0.0370
_refine_ls_R_factor_gt 0.0359
_refine_ls_shift/su_max 0.000
_refine_ls_shift/su_mean 0.000
_refine_ls_structure_factor_coef Fsqd
_refine_ls_weighting_details 'calc w=1/[\s^2^(Fo^2^)+(0.0610P)^2^+0.8029P] where P=(Fo^2^+2Fc^2^)/3'
_refine_ls_weighting_scheme calc
_refine_ls_wR_factor_gt 0.0962
_refine_ls_wR_factor_ref 0.0973
_reflns_number_gt 559
_reflns_number_total 572
_reflns_threshold_expression >2sigma(I)
_cod_data_source_file JSSC-2013-204-251.cif
_cod_data_source_block Cu2MgSiS4
_cod_depositor_comments
;
The following automatic conversions were performed:

data item '_chemical_melting_point' value 'not measured' was changed
to '?' -- the value is undefined or not given.

data item '_exptl_absorpt_correction_type' value 'Multi-scan' was
changed to 'multi-scan' in accordance with the built-in table derived
from the CIF Core dictionary named 'cif_core.dic' version 2.4.5 last
updated on 2014-11-21.

data item '_symmetry_cell_setting' value 'Orthorhombic' was changed
to 'orthorhombic' in accordance with the built-in table derived from
the CIF Core dictionary named 'cif_core.dic' version 2.4.5 last
updated on 2014-11-21.

data item '_exptl_crystal_density_meas' value 'not measured' was
changed to '?' -- the value is perceived as not measured.

Automatic conversion script
Id: cif_fix_values 8369 2020-08-20 11:38:08Z andrius 
;
_cod_original_sg_symbol_H-M Pmn2(1)
_cod_database_code 1562593

loop_
_symmetry_equiv_pos_as_xyz
'x, y, z'
'-x+1/2, -y, z+1/2'
'-x, y, z'
'x+1/2, -y, z+1/2'

loop_
_atom_site_label
_atom_site_type_symbol
_atom_site_fract_x
_atom_site_fract_y
_atom_site_fract_z
_atom_site_U_iso_or_equiv
_atom_site_adp_type
_atom_site_occupancy
_atom_site_symmetry_multiplicity
_atom_site_calc_flag
_atom_site_refinement_flags
_atom_site_disorder_assembly
_atom_site_disorder_group
Cu1 Cu 0.25258(10) 0.17753(12) 0.4935(4) 0.0191(4) Uani 1 1 d . . .
Si1 Si 0.0000 0.3227(3) 0.0001(9) 0.0099(5) Uani 1 2 d S . .
Mg1 Mg 0.0000 0.6544(4) 0.5008(10) 0.0115(7) Uani 1 2 d S . .
S1 S 0.2286(2) 0.1643(3) 0.1210(3) 0.0112(4) Uani 1 1 d . . .
S2 S 0.0000 0.3083(4) 0.6574(5) 0.0133(7) Uani 1 2 d S . .
S3 S 0.0000 0.6368(4) 0.1078(4) 0.0112(5) Uani 1 2 d S . .

loop_
_atom_site_aniso_label
_atom_site_aniso_U_11
_atom_site_aniso_U_22
_atom_site_aniso_U_33
_atom_site_aniso_U_23
_atom_site_aniso_U_13
_atom_site_aniso_U_12
Cu1 0.0221(5) 0.0193(5) 0.0160(5) 0.0000(5) 0.0006(3) 0.0012(3)
Si1 0.0109(11) 0.0097(11) 0.0093(12) -0.0020(10) 0.000 0.000
Mg1 0.0178(15) 0.0077(13) 0.0090(15) 0.0007(19) 0.000 0.000
S1 0.0128(7) 0.0105(9) 0.0102(10) 0.0005(7) -0.0019(8) 0.0012(5)
S2 0.0134(11) 0.0165(11) 0.0098(16) -0.0013(10) 0.000 0.000
S3 0.0148(11) 0.0070(9) 0.0119(14) -0.0017(11) 0.000 0.000

loop_
_atom_type_symbol
_atom_type_description
_atom_type_scat_dispersion_real
_atom_type_scat_dispersion_imag
_atom_type_scat_source
Cu Cu 0.3201 1.2651 'International Tables Vol C Tables 4.2.6.8 and 6.1.1.4'
Mg Mg 0.0486 0.0363 'International Tables Vol C Tables 4.2.6.8 and 6.1.1.4'
S S 0.1246 0.1234 'International Tables Vol C Tables 4.2.6.8 and 6.1.1.4'
Si Si 0.0817 0.0704 'International Tables Vol C Tables 4.2.6.8 and 6.1.1.4'

loop_
_geom_angle_atom_site_label_1
_geom_angle_atom_site_label_2
_geom_angle_atom_site_label_3
_geom_angle
_geom_angle_site_symmetry_1
_geom_angle_site_symmetry_3
S1 Cu1 S2 112.55(10) . .
S1 Cu1 S3 112.57(12) . 2_565
S2 Cu1 S3 109.99(10) . 2_565
S1 Cu1 S1 107.74(6) . 2
S2 Cu1 S1 104.18(10) . 2
S3 Cu1 S1 109.41(10) 2_565 2
S2 Si1 S3 110.7(2) 1_554 .
S2 Si1 S1 109.12(17) 1_554 3
S3 Si1 S1 110.13(18) . 3
S2 Si1 S1 109.12(17) 1_554 .
S3 Si1 S1 110.13(18) . .
S1 Si1 S1 107.57(18) 3 .
S3 Mg1 S2 110.8(2) . .
S3 Mg1 S1 108.77(17) . 2_565
S2 Mg1 S1 108.29(18) . 2_565
S3 Mg1 S1 108.77(17) . 4_465
S2 Mg1 S1 108.29(18) . 4_465
S1 Mg1 S1 111.98(19) 2_565 4_465
Si1 S1 Cu1 113.15(18) . .
Si1 S1 Cu1 112.34(14) . 2_554
Cu1 S1 Cu1 111.40(8) . 2_554
Si1 S1 Mg1 109.82(17) . 2_564
Cu1 S1 Mg1 102.49(19) . 2_564
Cu1 S1 Mg1 107.01(11) 2_554 2_564
Si1 S2 Cu1 116.86(10) 1_556 3
Si1 S2 Cu1 116.86(10) 1_556 .
Cu1 S2 Cu1 110.79(13) 3 .
Si1 S2 Mg1 110.93(18) 1_556 .
Cu1 S2 Mg1 99.20(14) 3 .
Cu1 S2 Mg1 99.20(14) . .
Si1 S3 Cu1 113.17(11) . 4_464
Si1 S3 Cu1 113.17(11) . 2_564
Cu1 S3 Cu1 106.78(11) 4_464 2_564
Si1 S3 Mg1 110.88(17) . .
Cu1 S3 Mg1 106.17(11) 4_464 .
Cu1 S3 Mg1 106.17(11) 2_564 .

loop_
_geom_bond_atom_site_label_1
_geom_bond_atom_site_label_2
_geom_bond_distance
_geom_bond_site_symmetry_2
Cu1 S1 2.310(3) .
Cu1 S2 2.321(2) .
Cu1 S3 2.3312(19) 2_565
Cu1 S1 2.345(2) 2
Si1 S2 2.120(7) 1_554
Si1 S3 2.131(4) .
Si1 S1 2.143(3) 3
Si1 S1 2.143(3) .
Mg1 S3 2.431(7) .
Mg1 S2 2.432(5) .
Mg1 S1 2.476(3) 2_565
Mg1 S1 2.476(3) 4_465
S1 Cu1 2.345(2) 2_554
S1 Mg1 2.476(3) 2_564
S2 Si1 2.120(7) 1_556
S2 Cu1 2.321(2) 3
S3 Cu1 2.3312(19) 4_464
S3 Cu1 2.3312(19) 2_564
